data_7105569
loop_
_publ_author_name
'Lindquist, Nathan R.'
'Carter, Timothy G.'
'Cangelosi, Virginia M.'
'Zakharov, Lev N.'
'Johnson, Darren W.'

_publ_section_title
;
 Three's company: co-crystallization of a self-assembled S4
 metallacyclophane with two diastereomeric metallacycle intermediates
;
_journal_issue 20
_journal_name_full 'Chemical Communications'
_journal_page_first 3505
_journal_paper_doi 10.1039/b927034e
_journal_volume 46
_journal_year 2010
_chemical_formula_sum 'C24 H24 As4 Cl12 S8'
_chemical_formula_weight 1293.99
_chemical_name_systematic
;
?
;
_space_group_IT_number 14
_symmetry_cell_setting monoclinic
_symmetry_space_group_name_Hall '-P 2ybc'
_symmetry_space_group_name_H-M 'P 1 21/c 1'
_atom_sites_solution_hydrogens geom
_atom_sites_solution_primary direct
_atom_sites_solution_secondary difmap
_audit_creation_method SHELXLTL
_cell_angle_alpha 90.00
_cell_angle_beta 93.0860(10)
_cell_angle_gamma 90.00
_cell_formula_units_Z 8
_cell_length_a 17.9104(11)
_cell_length_b 25.7564(16)
_cell_length_c 18.9947(12)
_cell_measurement_reflns_used 7355
_cell_measurement_temperature 173(2)
_cell_measurement_theta_max 27.33
_cell_measurement_theta_min 2.20
_cell_volume 8749.7(9)
_computing_cell_refinement 'Bruker SAINT'
_computing_data_collection 'Bruker SMART'
_computing_data_reduction 'Bruker SAINT'
_computing_molecular_graphics 'Bruker SHELXTL'
_computing_publication_material 'Bruker SHELXTL'
_computing_structure_refinement 'Bruker SHELXTL'
_computing_structure_solution 'Bruker SHELXTL'
_diffrn_ambient_temperature 173(2)
_diffrn_measured_fraction_theta_full 0.998
_diffrn_measured_fraction_theta_max 0.998
_diffrn_measurement_device_type 'CCD area detector Bruker Apex'
_diffrn_measurement_method 'phi and omega scans'
_diffrn_radiation_monochromator graphite
_diffrn_radiation_source 'fine-focus sealed tube'
_diffrn_radiation_type MoK\a
_diffrn_radiation_wavelength 0.71073
_diffrn_reflns_av_R_equivalents 0.0341
_diffrn_reflns_av_sigmaI/netI 0.0272
_diffrn_reflns_limit_h_max 22
_diffrn_reflns_limit_h_min -22
_diffrn_reflns_limit_k_max 32
_diffrn_reflns_limit_k_min -32
_diffrn_reflns_limit_l_max 24
_diffrn_reflns_limit_l_min -24
_diffrn_reflns_number 97922
_diffrn_reflns_theta_full 27.00
_diffrn_reflns_theta_max 27.00
_diffrn_reflns_theta_min 1.33
_exptl_absorpt_coefficient_mu 4.166
_exptl_absorpt_correction_T_max 0.6348
_exptl_absorpt_correction_T_min 0.3491
_exptl_absorpt_correction_type multi-scan
_exptl_absorpt_process_details SADABS
_exptl_crystal_colour colorless
_exptl_crystal_density_diffrn 1.965
_exptl_crystal_density_meas 0
_exptl_crystal_density_method 'not measured'
_exptl_crystal_description block
_exptl_crystal_F_000 5056
_exptl_crystal_size_max 0.32
_exptl_crystal_size_mid 0.22
_exptl_crystal_size_min 0.12
_platon_squeeze_details
;
In the crystal structure there are four solvent molecules, C2H2Cl4.
Two of them are highly disordered and were treated by SQUEEZE
[Van der Sluis,P. & Spek, A.L. (1990) Acta Cryst., Sect.A,A46,194-201.].
Corrections of the X-ray data by SQUEEZE (645 electron/cell);
the required values (656 electron/cell) for eight solvent molecules
in the full unit cell.
;
_refine_diff_density_max 2.710
_refine_diff_density_min -1.576
_refine_diff_density_rms 0.138
_refine_ls_extinction_method none
_refine_ls_goodness_of_fit_ref 1.286
_refine_ls_hydrogen_treatment constr
_refine_ls_matrix_type full
_refine_ls_number_parameters 757
_refine_ls_number_reflns 19054
_refine_ls_number_restraints 0
_refine_ls_restrained_S_all 1.286
_refine_ls_R_factor_all 0.0579
_refine_ls_R_factor_gt 0.0476
_refine_ls_shift/su_max 0.001
_refine_ls_shift/su_mean 0.000
_refine_ls_structure_factor_coef Fsqd
_refine_ls_weighting_details 'calc w=1/[\s^2^(Fo^2^)+(0.0717P)^2^+14.3914P] where P=(Fo^2^+2Fc^2^)/3'
_refine_ls_weighting_scheme calc
_refine_ls_wR_factor_gt 0.1486
_refine_ls_wR_factor_ref 0.1554
_reflns_number_gt 15435
_reflns_number_total 19054
_reflns_threshold_expression >2sigma(I)
_cod_data_source_file b927034e.txt
_cod_data_source_block nath1
_cod_depositor_comments
;
The following automatic conversions were performed:
'_symmetry_cell_setting' value 'Monoclinic' changed to 'monoclinic'
according to '/home/saulius/struct/CIF-dictionaries/cif_core.dic'
dictionary named 'cif_core.dic' version 2.4.1 from 2010-06-29.

Automatic conversion script
Id: cif_fix_enum 1527 2010-12-29 10:47:43Z saulius 
;
_cod_original_sg_symbol_H-M P2(1)/c
_cod_database_code 7105569

loop_
_symmetry_equiv_pos_as_xyz
'x, y, z'
'-x, y+1/2, -z+1/2'
'-x, -y, -z'
'x, -y-1/2, z-1/2'

loop_
_atom_site_label
_atom_site_type_symbol
_atom_site_fract_x
_atom_site_fract_y
_atom_site_fract_z
_atom_site_U_iso_or_equiv
_atom_site_adp_type
_atom_site_occupancy
_atom_site_symmetry_multiplicity
_atom_site_calc_flag
_atom_site_refinement_flags
_atom_site_disorder_assembly
_atom_site_disorder_group
As1 As 0.16273(3) 0.650674(19) 0.55249(3) 0.02529(12) Uani 1 1 d . . .
As2 As 0.09130(3) 0.75752(2) 0.67079(3) 0.03033(13) Uani 1 1 d . . .
As3 As -0.10497(3) 0.70886(2) 0.62410(3) 0.02811(12) Uani 1 1 d . . .
As4 As -0.03479(3) 0.625109(19) 0.48465(3) 0.02453(12) Uani 1 1 d . . .
Cl1 Cl 0.27639(7) 0.63992(6) 0.60617(8) 0.0393(3) Uani 1 1 d . . .
Cl2 Cl 0.06176(10) 0.83155(7) 0.72318(10) 0.0576(4) Uani 1 1 d . . .
Cl3 Cl -0.21413(7) 0.66808(6) 0.63258(7) 0.0383(3) Uani 1 1 d . . .
Cl4 Cl -0.00895(8) 0.59749(5) 0.37747(7) 0.0385(3) Uani 1 1 d . . .
S1 S 0.19163(7) 0.66969(5) 0.44339(7) 0.0289(3) Uani 1 1 d . . .
S2 S 0.14125(7) 0.56810(5) 0.52230(7) 0.0272(3) Uani 1 1 d . . .
S3 S 0.19274(7) 0.78480(6) 0.61822(7) 0.0319(3) Uani 1 1 d . . .
S4 S 0.16350(8) 0.71938(6) 0.75401(7) 0.0358(3) Uani 1 1 d . . .
S5 S -0.14252(8) 0.78994(6) 0.60314(8) 0.0359(3) Uani 1 1 d . . .
S6 S -0.08463(8) 0.72771(6) 0.73817(7) 0.0362(3) Uani 1 1 d . . .
S7 S -0.14067(7) 0.66658(5) 0.45278(7) 0.0272(3) Uani 1 1 d . . .
S8 S -0.10119(7) 0.55993(5) 0.52545(6) 0.0276(3) Uani 1 1 d . . .
C1 C 0.1757(3) 0.7400(2) 0.4422(3) 0.0277(10) Uani 1 1 d . . .
H1A H 0.2114 0.7563 0.4770 0.033 Uiso 1 1 calc R . .
H1B H 0.1869 0.7534 0.3950 0.033 Uiso 1 1 calc R . .
C2 C 0.1455(3) 0.8241(2) 0.5478(3) 0.0310(11) Uani 1 1 d . . .
H2A H 0.1242 0.8555 0.5691 0.037 Uiso 1 1 calc R . .
H2B H 0.1830 0.8356 0.5147 0.037 Uiso 1 1 calc R . .
C3 C -0.1283(3) 0.7969(2) 0.5078(3) 0.0300(11) Uani 1 1 d . . .
H3A H -0.1651 0.7747 0.4812 0.036 Uiso 1 1 calc R . .
H3B H -0.1385 0.8334 0.4938 0.036 Uiso 1 1 calc R . .
C4 C -0.0998(3) 0.7155(2) 0.3968(3) 0.0266(10) Uani 1 1 d . . .
H4A H -0.0794 0.6982 0.3554 0.032 Uiso 1 1 calc R . .
H4B H -0.1393 0.7399 0.3795 0.032 Uiso 1 1 calc R . .
C5 C 0.0978(3) 0.75639(19) 0.4580(3) 0.0251(10) Uani 1 1 d . . .
C6 C 0.0844(3) 0.79542(18) 0.5074(3) 0.0245(10) Uani 1 1 d . . .
C7 C 0.0103(3) 0.8075(2) 0.5218(3) 0.0306(11) Uani 1 1 d . . .
H7A H 0.0013 0.8333 0.5560 0.037 Uiso 1 1 calc R . .
C8 C -0.0509(3) 0.7826(2) 0.4871(3) 0.0270(10) Uani 1 1 d . . .
C9 C -0.0377(3) 0.74562(19) 0.4361(3) 0.0259(10) Uani 1 1 d . . .
C10 C 0.0362(3) 0.73305(19) 0.4224(3) 0.0256(10) Uani 1 1 d . . .
H10A H 0.0448 0.7076 0.3875 0.031 Uiso 1 1 calc R . .
C11 C 0.1347(3) 0.5416(2) 0.6112(3) 0.0301(11) Uani 1 1 d . . .
H11A H 0.1199 0.5047 0.6077 0.036 Uiso 1 1 calc R . .
H11B H 0.1846 0.5433 0.6362 0.036 Uiso 1 1 calc R . .
C12 C 0.0945(3) 0.6768(2) 0.7930(3) 0.0299(11) Uani 1 1 d . . .
H12C H 0.1191 0.6584 0.8337 0.036 Uiso 1 1 calc R . .
H12D H 0.0542 0.6985 0.8110 0.036 Uiso 1 1 calc R . .
C13 C -0.0736(3) 0.6617(2) 0.7722(3) 0.0357(12) Uani 1 1 d . . .
H13A H -0.0568 0.6633 0.8227 0.043 Uiso 1 1 calc R . .
H13B H -0.1227 0.6440 0.7687 0.043 Uiso 1 1 calc R . .
C14 C -0.0329(3) 0.52878(19) 0.5884(3) 0.0289(11) Uani 1 1 d . . .
H14C H -0.0584 0.5005 0.6130 0.035 Uiso 1 1 calc R . .
H14D H 0.0071 0.5129 0.5617 0.035 Uiso 1 1 calc R . .
C15 C 0.0796(3) 0.57015(19) 0.6536(3) 0.0265(10) Uani 1 1 d . . .
C16 C 0.1067(3) 0.6059(2) 0.7047(3) 0.0292(11) Uani 1 1 d . . .
H16A H 0.1592 0.6090 0.7136 0.035 Uiso 1 1 calc R . .
C17 C 0.0600(3) 0.6370(2) 0.7426(2) 0.0278(10) Uani 1 1 d . . .
C18 C -0.0176(3) 0.6299(2) 0.7327(3) 0.0306(11) Uani 1 1 d . . .
C19 C -0.0448(3) 0.5939(2) 0.6843(2) 0.0274(10) Uani 1 1 d . . .
H19A H -0.0973 0.5884 0.6790 0.033 Uiso 1 1 calc R . .
C20 C 0.0023(3) 0.56494(19) 0.6426(3) 0.0277(10) Uani 1 1 d . . .
As1' As 0.46115(3) 0.74556(2) 0.31756(3) 0.02818(12) Uani 1 1 d . . .
As2' As 0.65253(3) 0.80050(2) 0.36945(3) 0.02713(12) Uani 1 1 d . . .
As3' As 0.57230(3) 0.877894(19) 0.50882(3) 0.02384(12) Uani 1 1 d . . .
As4' As 0.38148(3) 0.845133(19) 0.43631(3) 0.02373(12) Uani 1 1 d . . .
Cl1' Cl 0.49941(9) 0.67256(6) 0.26659(8) 0.0445(3) Uani 1 1 d . . .
Cl2' Cl 0.75946(7) 0.84526(6) 0.36556(7) 0.0380(3) Uani 1 1 d . . .
Cl3' Cl 0.53658(7) 0.90395(5) 0.61466(6) 0.0322(3) Uani 1 1 d . . .
Cl4' Cl 0.26886(7) 0.85193(6) 0.37918(7) 0.0387(3) Uani 1 1 d . . .
S1' S 0.38955(8) 0.78123(5) 0.23157(7) 0.0328(3) Uani 1 1 d . . .
S2' S 0.35980(7) 0.71460(6) 0.36637(7) 0.0315(3) Uani 1 1 d . . .
S3' S 0.63693(7) 0.78255(5) 0.25463(7) 0.0318(3) Uani 1 1 d . . .
S4' S 0.69418(7) 0.72020(6) 0.38854(7) 0.0334(3) Uani 1 1 d . . .
S5' S 0.63407(7) 0.94654(5) 0.47236(6) 0.0271(3) Uani 1 1 d . . .
S6' S 0.68024(7) 0.84086(5) 0.54600(7) 0.0283(3) Uani 1 1 d . . .
S7' S 0.39241(7) 0.92810(5) 0.46843(6) 0.0259(2) Uani 1 1 d . . .
S8' S 0.35045(7) 0.82434(5) 0.54411(7) 0.0269(3) Uani 1 1 d . . .
C1' C 0.4552(3) 0.8272(2) 0.1958(3) 0.0294(11) Uani 1 1 d . . .
H1'A H 0.4978 0.8076 0.1779 0.035 Uiso 1 1 calc R . .
H1'B H 0.4300 0.8454 0.1553 0.035 Uiso 1 1 calc R . .
C2' C 0.6213(3) 0.8492(2) 0.2216(3) 0.0309(11) Uani 1 1 d . . .
H2'A H 0.6688 0.8689 0.2271 0.037 Uiso 1 1 calc R . .
H2'B H 0.6065 0.8478 0.1707 0.037 Uiso 1 1 calc R . .
C3' C 0.5645(3) 0.97611(18) 0.4091(3) 0.0258(10) Uani 1 1 d . . .
H3'A H 0.5220 0.9891 0.4353 0.031 Uiso 1 1 calc R . .
H3'B H 0.5876 1.0063 0.3866 0.031 Uiso 1 1 calc R . .
C4' C 0.3989(3) 0.95676(19) 0.3804(3) 0.0263(10) Uani 1 1 d . . .
H4'A H 0.3498 0.9536 0.3542 0.032 Uiso 1 1 calc R . .
H4'B H 0.4106 0.9942 0.3854 0.032 Uiso 1 1 calc R . .
C5' C 0.4853(3) 0.86712(19) 0.2477(2) 0.0253(10) Uani 1 1 d . . .
C6' C 0.5625(3) 0.87716(19) 0.2593(2) 0.0250(10) Uani 1 1 d . . .
C7' C 0.5848(3) 0.91328(19) 0.3111(2) 0.0264(10) Uani 1 1 d . . .
H7'A H 0.6367 0.9204 0.3184 0.032 Uiso 1 1 calc R . .
C8' C 0.5352(3) 0.93951(18) 0.3526(2) 0.0229(9) Uani 1 1 d . . .
C9' C 0.4573(3) 0.93132(18) 0.3389(2) 0.0226(9) Uani 1 1 d . . .
C10' C 0.4346(3) 0.8953(2) 0.2864(2) 0.0263(10) Uani 1 1 d . . .
H10B H 0.3826 0.8899 0.2768 0.032 Uiso 1 1 calc R . .
C11' C 0.4079(3) 0.6742(2) 0.4359(3) 0.0300(11) Uani 1 1 d . . .
H11C H 0.3703 0.6607 0.4675 0.036 Uiso 1 1 calc R . .
H11D H 0.4315 0.6441 0.4135 0.036 Uiso 1 1 calc R . .
C12' C 0.6787(3) 0.7110(2) 0.4825(3) 0.0331(12) Uani 1 1 d . . .
H12A H 0.6920 0.6749 0.4956 0.040 Uiso 1 1 calc R . .
H12B H 0.7128 0.7343 0.5103 0.040 Uiso 1 1 calc R . .
C13' C 0.6408(3) 0.7880(2) 0.5974(3) 0.0277(10) Uani 1 1 d . . .
H13C H 0.6817 0.7647 0.6146 0.033 Uiso 1 1 calc R . .
H13D H 0.6177 0.8030 0.6391 0.033 Uiso 1 1 calc R . .
C14' C 0.3700(3) 0.75433(19) 0.5438(3) 0.0253(10) Uani 1 1 d . . .
H14A H 0.3584 0.7398 0.5902 0.030 Uiso 1 1 calc R . .
H14B H 0.3360 0.7376 0.5077 0.030 Uiso 1 1 calc R . .
C15' C 0.4663(3) 0.70352(19) 0.4788(3) 0.0259(10) Uani 1 1 d . . .
C16' C 0.5414(3) 0.6946(2) 0.4670(3) 0.0296(11) Uani 1 1 d . . .
H16B H 0.5535 0.6690 0.4333 0.036 Uiso 1 1 calc R . .
C17' C 0.5994(3) 0.7214(2) 0.5023(3) 0.0271(10) Uani 1 1 d . . .
C18' C 0.5821(3) 0.75629(18) 0.5548(2) 0.0227(9) Uani 1 1 d . . .
C19' C 0.5077(3) 0.76512(19) 0.5684(2) 0.0232(9) Uani 1 1 d . . .
H19B H 0.4963 0.7885 0.6050 0.028 Uiso 1 1 calc R . .
C20' C 0.4488(3) 0.74027(19) 0.5293(2) 0.0245(10) Uani 1 1 d . . .
Cl1S Cl 0.66540(15) 0.42461(12) 0.77668(15) 0.0967(8) Uani 1 1 d . . .
Cl2S Cl 0.76159(15) 0.44556(10) 0.90134(12) 0.0822(7) Uani 1 1 d . . .
Cl3S Cl 0.77921(15) 0.52618(9) 0.77295(16) 0.0892(7) Uani 1 1 d . . .
Cl4S Cl 0.81565(18) 0.43692(13) 0.68477(14) 0.1080(10) Uani 1 1 d . . .
C1S C 0.7583(5) 0.4264(4) 0.8088(5) 0.075(2) Uani 1 1 d . . .
H1SA H 0.7784 0.3903 0.8065 0.090 Uiso 1 1 calc R . .
C2S C 0.8095(5) 0.4604(4) 0.7731(5) 0.081(3) Uani 1 1 d . . .
H2SA H 0.8601 0.4583 0.7979 0.097 Uiso 1 1 calc R . .
Cl6S Cl 0.2298(3) 0.3640(2) 0.75692(17) 0.1607(19) Uani 1 1 d . . .
Cl5S Cl 0.2442(3) 0.48520(17) 0.76032(19) 0.1481(16) Uani 1 1 d . . .
Cl7S Cl 0.4073(3) 0.46611(16) 0.7149(2) 0.1602(18) Uani 1 1 d . . .
Cl8S Cl 0.29065(18) 0.42194(11) 0.61929(13) 0.0999(8) Uani 1 1 d . . .
C3S C 0.2864(9) 0.4206(5) 0.7597(7) 0.133(5) Uani 1 1 d . . .
H3SA H 0.3189 0.4180 0.8040 0.160 Uiso 1 1 calc R . .
C4S C 0.3349(7) 0.4184(4) 0.7039(6) 0.097(3) Uani 1 1 d . . .
H4SA H 0.3601 0.3838 0.7071 0.116 Uiso 1 1 calc R . .

loop_
_atom_site_aniso_label
_atom_site_aniso_U_11
_atom_site_aniso_U_22
_atom_site_aniso_U_33
_atom_site_aniso_U_23
_atom_site_aniso_U_13
_atom_site_aniso_U_12
As1 0.0238(2) 0.0265(3) 0.0256(3) 0.00021(19) 0.00219(19) -0.00182(19)
As2 0.0293(3) 0.0367(3) 0.0251(3) -0.0030(2) 0.0026(2) -0.0027(2)
As3 0.0223(2) 0.0398(3) 0.0225(2) -0.0020(2) 0.00384(19) 0.0042(2)
As4 0.0224(2) 0.0263(3) 0.0249(2) 0.00182(19) 0.00102(19) 0.00122(19)
Cl1 0.0293(6) 0.0447(8) 0.0426(8) 0.0038(6) -0.0095(6) -0.0077(6)
Cl2 0.0633(11) 0.0471(9) 0.0648(11) -0.0171(8) 0.0243(9) 0.0010(8)
Cl3 0.0260(6) 0.0557(9) 0.0335(7) 0.0028(6) 0.0041(5) -0.0026(6)
Cl4 0.0501(8) 0.0373(7) 0.0295(6) 0.0017(5) 0.0137(6) 0.0076(6)
S1 0.0255(6) 0.0338(7) 0.0281(6) 0.0003(5) 0.0069(5) -0.0001(5)
S2 0.0268(6) 0.0275(6) 0.0274(6) -0.0020(5) 0.0033(5) -0.0012(5)
S3 0.0250(6) 0.0417(7) 0.0290(6) -0.0004(5) 0.0001(5) -0.0031(5)
S4 0.0353(7) 0.0463(8) 0.0251(6) -0.0032(6) -0.0059(5) -0.0096(6)
S5 0.0297(7) 0.0407(8) 0.0378(7) -0.0039(6) 0.0069(6) 0.0087(6)
S6 0.0357(7) 0.0475(8) 0.0256(6) -0.0095(6) 0.0046(5) 0.0042(6)
S7 0.0194(5) 0.0319(6) 0.0303(6) 0.0055(5) 0.0003(5) 0.0000(5)
S8 0.0261(6) 0.0298(6) 0.0268(6) 0.0005(5) -0.0008(5) -0.0035(5)
C1 0.022(2) 0.032(3) 0.029(3) 0.005(2) 0.0021(19) 0.000(2)
C2 0.027(3) 0.034(3) 0.032(3) 0.003(2) -0.001(2) -0.005(2)
C3 0.022(2) 0.036(3) 0.031(3) 0.003(2) 0.002(2) 0.006(2)
C4 0.024(2) 0.032(3) 0.023(2) 0.006(2) -0.0029(19) -0.001(2)
C5 0.021(2) 0.027(2) 0.027(2) 0.0105(19) 0.0020(19) -0.0003(18)
C6 0.023(2) 0.024(2) 0.026(2) 0.0043(19) 0.0000(19) -0.0013(18)
C7 0.031(3) 0.030(3) 0.030(3) -0.001(2) -0.001(2) 0.002(2)
C8 0.021(2) 0.033(3) 0.026(2) 0.005(2) -0.0012(19) 0.007(2)
C9 0.024(2) 0.026(2) 0.028(2) 0.0093(19) -0.0010(19) 0.0000(19)
C10 0.025(2) 0.028(2) 0.024(2) 0.0048(19) 0.0022(19) -0.0002(19)
C11 0.031(3) 0.033(3) 0.026(2) 0.002(2) -0.003(2) 0.000(2)
C12 0.028(3) 0.040(3) 0.022(2) 0.000(2) -0.004(2) -0.006(2)
C13 0.031(3) 0.056(4) 0.020(2) -0.006(2) 0.006(2) -0.001(2)
C14 0.036(3) 0.023(2) 0.027(3) 0.000(2) 0.001(2) -0.002(2)
C15 0.031(3) 0.023(2) 0.025(2) 0.0042(19) 0.002(2) 0.001(2)
C16 0.030(3) 0.033(3) 0.024(2) 0.004(2) -0.002(2) -0.004(2)
C17 0.028(2) 0.038(3) 0.017(2) -0.001(2) 0.0011(19) -0.001(2)
C18 0.032(3) 0.040(3) 0.021(2) 0.004(2) 0.005(2) -0.002(2)
C19 0.028(2) 0.033(3) 0.022(2) 0.003(2) 0.0049(19) 0.000(2)
C20 0.033(3) 0.023(2) 0.026(2) 0.0044(19) 0.001(2) -0.003(2)
As1' 0.0285(3) 0.0334(3) 0.0227(2) -0.0033(2) 0.0021(2) -0.0021(2)
As2' 0.0204(2) 0.0379(3) 0.0233(2) 0.0024(2) 0.00354(19) 0.0045(2)
As3' 0.0237(2) 0.0240(2) 0.0235(2) 0.00191(19) -0.00198(19) -0.00065(18)
As4' 0.0224(2) 0.0242(2) 0.0248(2) -0.00053(19) 0.00264(19) -0.00282(18)
Cl1' 0.0508(8) 0.0399(8) 0.0442(8) -0.0094(6) 0.0148(7) 0.0031(6)
Cl2' 0.0253(6) 0.0520(8) 0.0367(7) 0.0073(6) 0.0030(5) -0.0034(6)
Cl3' 0.0380(7) 0.0323(6) 0.0267(6) 0.0025(5) 0.0052(5) 0.0009(5)
Cl4' 0.0300(6) 0.0456(8) 0.0394(7) 0.0042(6) -0.0078(5) -0.0112(6)
S1' 0.0333(7) 0.0386(7) 0.0257(6) -0.0027(5) -0.0053(5) -0.0054(6)
S2' 0.0251(6) 0.0414(7) 0.0277(6) -0.0008(5) -0.0006(5) -0.0049(5)
S3' 0.0316(7) 0.0386(7) 0.0257(6) -0.0024(5) 0.0056(5) 0.0048(5)
S4' 0.0270(6) 0.0407(7) 0.0330(7) 0.0043(6) 0.0065(5) 0.0088(5)
S5' 0.0280(6) 0.0280(6) 0.0251(6) 0.0015(5) -0.0020(5) -0.0059(5)
S6' 0.0206(6) 0.0338(7) 0.0303(6) 0.0073(5) -0.0006(5) -0.0026(5)
S7' 0.0294(6) 0.0252(6) 0.0233(6) -0.0032(5) 0.0041(5) -0.0023(5)
S8' 0.0237(6) 0.0306(6) 0.0270(6) 0.0004(5) 0.0061(5) -0.0002(5)
C1' 0.030(3) 0.032(3) 0.026(2) -0.003(2) 0.004(2) -0.001(2)
C2' 0.028(3) 0.046(3) 0.019(2) 0.000(2) 0.007(2) 0.001(2)
C3' 0.030(2) 0.022(2) 0.026(2) 0.0031(19) -0.002(2) -0.0024(19)
C4' 0.028(2) 0.026(2) 0.025(2) 0.0000(19) -0.0009(19) 0.005(2)
C5' 0.028(2) 0.030(3) 0.018(2) 0.0013(19) 0.0013(18) -0.002(2)
C6' 0.027(2) 0.029(3) 0.019(2) 0.0020(18) 0.0010(19) 0.0033(19)
C7' 0.028(2) 0.031(3) 0.020(2) 0.0041(19) 0.0008(19) -0.006(2)
C8' 0.025(2) 0.022(2) 0.021(2) 0.0024(18) 0.0008(18) -0.0010(18)
C9' 0.025(2) 0.024(2) 0.019(2) 0.0033(18) 0.0020(18) 0.0002(18)
C10' 0.021(2) 0.035(3) 0.022(2) 0.002(2) -0.0017(18) 0.003(2)
C11' 0.030(3) 0.027(3) 0.033(3) 0.002(2) 0.001(2) -0.002(2)
C12' 0.025(3) 0.042(3) 0.032(3) 0.010(2) -0.001(2) 0.009(2)
C13' 0.022(2) 0.033(3) 0.028(2) 0.010(2) -0.0041(19) -0.002(2)
C14' 0.022(2) 0.028(2) 0.026(2) 0.0066(19) 0.0028(19) -0.0033(19)
C15' 0.023(2) 0.027(2) 0.027(2) 0.0071(19) -0.0007(19) -0.0009(19)
C16' 0.030(3) 0.030(3) 0.029(3) 0.004(2) 0.002(2) 0.003(2)
C17' 0.020(2) 0.030(3) 0.031(3) 0.008(2) 0.0005(19) 0.0011(19)
C18' 0.019(2) 0.027(2) 0.022(2) 0.0072(18) -0.0016(18) 0.0016(18)
C19' 0.023(2) 0.029(2) 0.018(2) 0.0057(18) 0.0024(18) -0.0024(19)
C20' 0.020(2) 0.030(3) 0.024(2) 0.0098(19) 0.0041(18) -0.0023(19)
Cl1S 0.0767(15) 0.120(2) 0.0931(18) -0.0031(15) 0.0042(13) -0.0189(15)
Cl2S 0.1018(17) 0.0815(15) 0.0640(12) 0.0101(11) 0.0123(12) 0.0292(13)
Cl3S 0.0928(17) 0.0631(13) 0.1147(19) 0.0057(13) 0.0328(14) 0.0096(12)
Cl4S 0.118(2) 0.132(2) 0.0767(16) -0.0132(16) 0.0303(15) 0.0415(19)
C1S 0.072(5) 0.070(5) 0.084(6) 0.014(5) 0.013(5) 0.022(4)
C2S 0.073(6) 0.079(6) 0.091(7) 0.004(5) 0.010(5) 0.014(5)
Cl6S 0.183(4) 0.213(5) 0.087(2) 0.013(2) 0.012(2) -0.088(4)
Cl5S 0.202(4) 0.129(3) 0.109(3) -0.014(2) -0.036(3) 0.056(3)
Cl7S 0.188(4) 0.135(3) 0.150(3) 0.023(3) -0.056(3) -0.070(3)
Cl8S 0.133(2) 0.1000(19) 0.0653(14) -0.0176(13) -0.0101(14) -0.0195(17)
C3S 0.170(14) 0.121(11) 0.105(10) 0.013(8) -0.023(10) 0.056(10)
C4S 0.115(9) 0.081(7) 0.094(8) -0.013(6) -0.005(7) -0.015(6)

loop_
_atom_type_symbol
_atom_type_description
_atom_type_scat_dispersion_real
_atom_type_scat_dispersion_imag
_atom_type_scat_source
C C 0.0033 0.0016 'International Tables Vol C Tables 4.2.6.8 and 6.1.1.4'
H H 0.0000 0.0000 'International Tables Vol C Tables 4.2.6.8 and 6.1.1.4'
S S 0.1246 0.1234 'International Tables Vol C Tables 4.2.6.8 and 6.1.1.4'
Cl Cl 0.1484 0.1585 'International Tables Vol C Tables 4.2.6.8 and 6.1.1.4'
As As 0.0499 2.0058 'International Tables Vol C Tables 4.2.6.8 and 6.1.1.4'

loop_
_geom_angle_atom_site_label_1
_geom_angle_atom_site_label_2
_geom_angle_atom_site_label_3
_geom_angle
_geom_angle_site_symmetry_1
_geom_angle_site_symmetry_3
_geom_angle_publ_flag
S1 As1 S2 90.92(5) . . ?
S1 As1 Cl1 101.55(5) . . ?
S2 As1 Cl1 97.98(5) . . ?
S4 As2 Cl2 101.79(7) . . ?
S4 As2 S3 90.05(5) . . ?
Cl2 As2 S3 98.57(6) . . ?
S5 As3 S6 90.08(6) . . ?
S5 As3 Cl3 101.37(6) . . ?
S6 As3 Cl3 97.48(6) . . ?
S8 As4 Cl4 102.65(5) . . ?
S8 As4 S7 89.62(5) . . ?
Cl4 As4 S7 96.90(5) . . ?
C1 S1 As1 100.73(17) . . ?
C11 S2 As1 97.84(18) . . ?
C2 S3 As2 98.32(17) . . ?
C12 S4 As2 99.96(17) . . ?
C3 S5 As3 102.13(18) . . ?
C13 S6 As3 98.63(17) . . ?
C4 S7 As4 97.25(16) . . ?
C14 S8 As4 101.90(17) . . ?
C5 C1 S1 114.9(3) . . ?
C5 C1 H1A 108.5 . . ?
S1 C1 H1A 108.5 . . ?
C5 C1 H1B 108.5 . . ?
S1 C1 H1B 108.5 . . ?
H1A C1 H1B 107.5 . . ?
C6 C2 S3 113.2(4) . . ?
C6 C2 H2A 108.9 . . ?
S3 C2 H2A 108.9 . . ?
C6 C2 H2B 108.9 . . ?
S3 C2 H2B 108.9 . . ?
H2A C2 H2B 107.8 . . ?
C8 C3 S5 114.1(3) . . ?
C8 C3 H3A 108.7 . . ?
S5 C3 H3A 108.7 . . ?
C8 C3 H3B 108.7 . . ?
S5 C3 H3B 108.7 . . ?
H3A C3 H3B 107.6 . . ?
C9 C4 S7 111.8(3) . . ?
C9 C4 H4A 109.3 . . ?
S7 C4 H4A 109.3 . . ?
C9 C4 H4B 109.3 . . ?
S7 C4 H4B 109.3 . . ?
H4A C4 H4B 107.9 . . ?
C10 C5 C6 118.2(4) . . ?
C10 C5 C1 119.9(5) . . ?
C6 C5 C1 121.9(4) . . ?
C5 C6 C7 119.1(4) . . ?
C5 C6 C2 123.3(4) . . ?
C7 C6 C2 117.6(5) . . ?
C8 C7 C6 122.0(5) . . ?
C8 C7 H7A 119.0 . . ?
C6 C7 H7A 119.0 . . ?
C9 C8 C7 118.9(5) . . ?
C9 C8 C3 123.0(5) . . ?
C7 C8 C3 118.1(5) . . ?
C8 C9 C10 119.2(5) . . ?
C8 C9 C4 123.1(4) . . ?
C10 C9 C4 117.7(5) . . ?
C5 C10 C9 122.6(5) . . ?
C5 C10 H10A 118.7 . . ?
C9 C10 H10A 118.7 . . ?
C15 C11 S2 112.9(4) . . ?
C15 C11 H11A 109.0 . . ?
S2 C11 H11A 109.0 . . ?
C15 C11 H11B 109.0 . . ?
S2 C11 H11B 109.0 . . ?
H11A C11 H11B 107.8 . . ?
C17 C12 S4 114.3(4) . . ?
C17 C12 H12C 108.7 . . ?
S4 C12 H12C 108.7 . . ?
C17 C12 H12D 108.7 . . ?
S4 C12 H12D 108.7 . . ?
H12C C12 H12D 107.6 . . ?
C18 C13 S6 112.8(4) . . ?
C18 C13 H13A 109.0 . . ?
S6 C13 H13A 109.0 . . ?
C18 C13 H13B 109.0 . . ?
S6 C13 H13B 109.0 . . ?
H13A C13 H13B 107.8 . . ?
C20 C14 S8 114.4(4) . . ?
C20 C14 H14C 108.7 . . ?
S8 C14 H14C 108.7 . . ?
C20 C14 H14D 108.7 . . ?
S8 C14 H14D 108.7 . . ?
H14C C14 H14D 107.6 . . ?
C20 C15 C16 118.0(5) . . ?
C20 C15 C11 123.3(5) . . ?
C16 C15 C11 118.6(5) . . ?
C17 C16 C15 122.8(5) . . ?
C17 C16 H16A 118.6 . . ?
C15 C16 H16A 118.6 . . ?
C16 C17 C18 118.4(5) . . ?
C16 C17 C12 118.8(5) . . ?
C18 C17 C12 122.8(5) . . ?
C19 C18 C17 119.3(5) . . ?
C19 C18 C13 118.2(5) . . ?
C17 C18 C13 122.5(5) . . ?
C18 C19 C20 122.2(5) . . ?
C18 C19 H19A 118.9 . . ?
C20 C19 H19A 118.9 . . ?
C15 C20 C19 119.1(5) . . ?
C15 C20 C14 122.6(5) . . ?
C19 C20 C14 118.3(5) . . ?
S1' As1' S2' 90.18(5) . . ?
S1' As1' Cl1' 101.97(6) . . ?
S2' As1' Cl1' 98.88(6) . . ?
S4' As2' S3' 89.43(5) . . ?
S4' As2' Cl2' 101.79(6) . . ?
S3' As2' Cl2' 97.85(5) . . ?
S5' As3' S6' 90.07(5) . . ?
S5' As3' Cl3' 102.27(5) . . ?
S6' As3' Cl3' 97.35(5) . . ?
S8' As4' S7' 90.09(5) . . ?
S8' As4' Cl4' 101.66(5) . . ?
S7' As4' Cl4' 96.95(5) . . ?
C1' S1' As1' 100.59(18) . . ?
C11' S2' As1' 98.03(17) . . ?
C2' S3' As2' 98.53(17) . . ?
C12' S4' As2' 102.22(18) . . ?
C3' S5' As3' 101.62(16) . . ?
C13' S6' As3' 97.64(16) . . ?
C4' S7' As4' 98.34(16) . . ?
C14' S8' As4' 100.21(16) . . ?
C5' C1' S1' 114.5(3) . . ?
C5' C1' H1'A 108.6 . . ?
S1' C1' H1'A 108.6 . . ?
C5' C1' H1'B 108.6 . . ?
S1' C1' H1'B 108.6 . . ?
H1'A C1' H1'B 107.6 . . ?
C6' C2' S3' 112.6(3) . . ?
C6' C2' H2'A 109.1 . . ?
S3' C2' H2'A 109.1 . . ?
C6' C2' H2'B 109.1 . . ?
S3' C2' H2'B 109.1 . . ?
H2'A C2' H2'B 107.8 . . ?
C8' C3' S5' 113.8(3) . . ?
C8' C3' H3'A 108.8 . . ?
S5' C3' H3'A 108.8 . . ?
C8' C3' H3'B 108.8 . . ?
S5' C3' H3'B 108.8 . . ?
H3'A C3' H3'B 107.7 . . ?
C9' C4' S7' 112.6(3) . . ?
C9' C4' H4'A 109.1 . . ?
S7' C4' H4'A 109.1 . . ?
C9' C4' H4'B 109.1 . . ?
S7' C4' H4'B 109.1 . . ?
H4'A C4' H4'B 107.8 . . ?
C10' C5' C6' 118.7(4) . . ?
C10' C5' C1' 118.6(4) . . ?
C6' C5' C1' 122.7(4) . . ?
C7' C6' C5' 118.2(4) . . ?
C7' C6' C2' 118.5(5) . . ?
C5' C6' C2' 123.3(4) . . ?
C8' C7' C6' 123.6(5) . . ?
C8' C7' H7'A 118.2 . . ?
C6' C7' H7'A 118.2 . . ?
C7' C8' C9' 118.3(4) . . ?
C7' C8' C3' 119.9(4) . . ?
C9' C8' C3' 121.7(4) . . ?
C10' C9' C8' 118.2(4) . . ?
C10' C9' C4' 118.6(4) . . ?
C8' C9' C4' 123.1(4) . . ?
C5' C10' C9' 122.8(4) . . ?
C5' C10' H10B 118.6 . . ?
C9' C10' H10B 118.6 . . ?
C15' C11' S2' 112.9(3) . . ?
C15' C11' H11C 109.0 . . ?
S2' C11' H11C 109.0 . . ?
C15' C11' H11D 109.0 . . ?
S2' C11' H11D 109.0 . . ?
H11C C11' H11D 107.8 . . ?
C17' C12' S4' 114.3(4) . . ?
C17' C12' H12A 108.7 . . ?
S4' C12' H12A 108.7 . . ?
C17' C12' H12B 108.7 . . ?
S4' C12' H12B 108.7 . . ?
H12A C12' H12B 107.6 . . ?
C18' C13' S6' 112.8(3) . . ?
C18' C13' H13C 109.0 . . ?
S6' C13' H13C 109.0 . . ?
C18' C13' H13D 109.0 . . ?
S6' C13' H13D 109.0 . . ?
H13C C13' H13D 107.8 . . ?
C20' C14' S8' 114.8(3) . . ?
C20' C14' H14A 108.6 . . ?
S8' C14' H14A 108.6 . . ?
C20' C14' H14B 108.6 . . ?
S8' C14' H14B 108.6 . . ?
H14A C14' H14B 107.5 . . ?
C16' C15' C20' 118.5(5) . . ?
C16' C15' C11' 118.8(5) . . ?
C20' C15' C11' 122.7(4) . . ?
C17' C16' C15' 122.9(5) . . ?
C17' C16' H16B 118.6 . . ?
C15' C16' H16B 118.6 . . ?
C16' C17' C18' 118.5(4) . . ?
C16' C17' C12' 118.6(5) . . ?
C18' C17' C12' 122.9(5) . . ?
C19' C18' C17' 119.6(4) . . ?
C19' C18' C13' 116.9(4) . . ?
C17' C18' C13' 123.5(4) . . ?
C18' C19' C20' 121.7(5) . . ?
C18' C19' H19B 119.2 . . ?
C20' C19' H19B 119.2 . . ?
C15' C20' C19' 118.7(4) . . ?
C15' C20' C14' 122.6(4) . . ?
C19' C20' C14' 118.6(4) . . ?
C2S C1S Cl1S 117.7(7) . . ?
C2S C1S Cl2S 107.2(7) . . ?
Cl1S C1S Cl2S 109.0(5) . . ?
C2S C1S H1SA 107.5 . . ?
Cl1S C1S H1SA 107.5 . . ?
Cl2S C1S H1SA 107.5 . . ?
C1S C2S Cl3S 111.9(7) . . ?
C1S C2S Cl4S 107.6(7) . . ?
Cl3S C2S Cl4S 110.7(5) . . ?
C1S C2S H2SA 108.8 . . ?
Cl3S C2S H2SA 108.8 . . ?
Cl4S C2S H2SA 108.8 . . ?
C4S C3S Cl6S 108.7(10) . . ?
C4S C3S Cl5S 108.2(10) . . ?
Cl6S C3S Cl5S 120.8(9) . . ?
C4S C3S H3SA 106.1 . . ?
Cl6S C3S H3SA 106.1 . . ?
Cl5S C3S H3SA 106.1 . . ?
C3S C4S Cl8S 114.9(10) . . ?
C3S C4S Cl7S 111.0(10) . . ?
Cl8S C4S Cl7S 111.1(7) . . ?
C3S C4S H4SA 106.4 . . ?
Cl8S C4S H4SA 106.4 . . ?
Cl7S C4S H4SA 106.4 . . ?

loop_
_geom_bond_atom_site_label_1
_geom_bond_atom_site_label_2
_geom_bond_distance
_geom_bond_site_symmetry_2
_geom_bond_publ_flag
As1 S1 2.2176(13) . ?
As1 S2 2.2308(13) . ?
As1 Cl1 2.2443(14) . ?
As2 S4 2.2172(15) . ?
As2 Cl2 2.2277(17) . ?
As2 S3 2.2331(14) . ?
As3 S5 2.2234(15) . ?
As3 S6 2.2312(14) . ?
As3 Cl3 2.2328(14) . ?
As4 S8 2.2208(13) . ?
As4 Cl4 2.2286(14) . ?
As4 S7 2.2316(13) . ?
S1 C1 1.832(5) . ?
S2 C11 1.831(5) . ?
S3 C2 1.846(5) . ?
S4 C12 1.837(5) . ?
S5 C3 1.851(5) . ?
S6 C13 1.826(6) . ?
S7 C4 1.827(5) . ?
S8 C14 1.847(5) . ?
C1 C5 1.504(7) . ?
C1 H1A 0.9900 . ?
C1 H1B 0.9900 . ?
C2 C6 1.498(7) . ?
C2 H2A 0.9900 . ?
C2 H2B 0.9900 . ?
C3 C8 1.507(7) . ?
C3 H3A 0.9900 . ?
C3 H3B 0.9900 . ?
C4 C9 1.520(7) . ?
C4 H4A 0.9900 . ?
C4 H4B 0.9900 . ?
C5 C10 1.398(7) . ?
C5 C6 1.404(7) . ?
C6 C7 1.404(7) . ?
C7 C8 1.403(7) . ?
C7 H7A 0.9500 . ?
C8 C9 1.387(7) . ?
C9 C10 1.400(7) . ?
C10 H10A 0.9500 . ?
C11 C15 1.499(7) . ?
C11 H11A 0.9900 . ?
C11 H11B 0.9900 . ?
C12 C17 1.512(7) . ?
C12 H12C 0.9900 . ?
C12 H12D 0.9900 . ?
C13 C18 1.524(7) . ?
C13 H13A 0.9900 . ?
C13 H13B 0.9900 . ?
C14 C20 1.502(7) . ?
C14 H14C 0.9900 . ?
C14 H14D 0.9900 . ?
C15 C20 1.396(7) . ?
C15 C16 1.405(7) . ?
C16 C17 1.387(7) . ?
C16 H16A 0.9500 . ?
C17 C18 1.404(7) . ?
C18 C19 1.375(7) . ?
C19 C20 1.403(7) . ?
C19 H19A 0.9500 . ?
As1' S1' 2.2205(14) . ?
As1' S2' 2.2297(14) . ?
As1' Cl1' 2.2391(15) . ?
As2' S4' 2.2218(15) . ?
As2' S3' 2.2322(14) . ?
As2' Cl2' 2.2401(14) . ?
As3' S5' 2.2163(13) . ?
As3' S6' 2.2358(13) . ?
As3' Cl3' 2.2451(13) . ?
As4' S8' 2.2160(13) . ?
As4' S7' 2.2280(13) . ?
As4' Cl4' 2.2452(14) . ?
S1' C1' 1.826(5) . ?
S2' C11' 1.856(5) . ?
S3' C2' 1.843(6) . ?
S4' C12' 1.835(5) . ?
S5' C3' 1.848(5) . ?
S6' C13' 1.838(5) . ?
S7' C4' 1.837(5) . ?
S8' C14' 1.837(5) . ?
C1' C5' 1.503(7) . ?
C1' H1'A 0.9900 . ?
C1' H1'B 0.9900 . ?
C2' C6' 1.491(7) . ?
C2' H2'A 0.9900 . ?
C2' H2'B 0.9900 . ?
C3' C8' 1.503(7) . ?
C3' H3'A 0.9900 . ?
C3' H3'B 0.9900 . ?
C4' C9' 1.495(7) . ?
C4' H4'A 0.9900 . ?
C4' H4'B 0.9900 . ?
C5' C10' 1.402(7) . ?
C5' C6' 1.412(7) . ?
C6' C7' 1.397(7) . ?
C7' C8' 1.395(7) . ?
C7' H7'A 0.9500 . ?
C8' C9' 1.421(7) . ?
C9' C10' 1.405(7) . ?
C10' H10B 0.9500 . ?
C11' C15' 1.496(7) . ?
C11' H11C 0.9900 . ?
C11' H11D 0.9900 . ?
C12' C17' 1.512(7) . ?
C12' H12A 0.9900 . ?
C12' H12B 0.9900 . ?
C13' C18' 1.529(7) . ?
C13' H13C 0.9900 . ?
C13' H13D 0.9900 . ?
C14' C20' 1.497(7) . ?
C14' H14A 0.9900 . ?
C14' H14B 0.9900 . ?
C15' C16' 1.395(7) . ?
C15' C20' 1.396(7) . ?
C16' C17' 1.390(7) . ?
C16' H16B 0.9500 . ?
C17' C18' 1.389(7) . ?
C18' C19' 1.388(6) . ?
C19' C20' 1.410(7) . ?
C19' H19B 0.9500 . ?
Cl1S C1S 1.741(9) . ?
Cl2S C1S 1.824(10) . ?
Cl3S C2S 1.778(9) . ?
Cl4S C2S 1.793(10) . ?
C1S C2S 1.462(13) . ?
C1S H1SA 1.0000 . ?
C2S H2SA 1.0000 . ?
Cl6S C3S 1.774(17) . ?
Cl5S C3S 1.829(13) . ?
Cl7S C4S 1.789(11) . ?
Cl8S C4S 1.755(11) . ?
C3S C4S 1.407(17) . ?
C3S H3SA 1.0000 . ?
C4S H4SA 1.0000 . ?

loop_
_geom_torsion_atom_site_label_1
_geom_torsion_atom_site_label_2
_geom_torsion_atom_site_label_3
_geom_torsion_atom_site_label_4
_geom_torsion
_geom_torsion_site_symmetry_1
_geom_torsion_site_symmetry_2
_geom_torsion_site_symmetry_3
_geom_torsion_site_symmetry_4
_geom_torsion_publ_flag
S2 As1 S1 C1 158.01(17) . . . . ?
Cl1 As1 S1 C1 -103.65(17) . . . . ?
S1 As1 S2 C11 168.83(17) . . . . ?
Cl1 As1 S2 C11 67.03(18) . . . . ?
S4 As2 S3 C2 -175.41(18) . . . . ?
Cl2 As2 S3 C2 -73.48(19) . . . . ?
Cl2 As2 S4 C12 96.86(19) . . . . ?
S3 As2 S4 C12 -164.38(18) . . . . ?
S6 As3 S5 C3 157.76(18) . . . . ?
Cl3 As3 S5 C3 -104.60(18) . . . . ?
S5 As3 S6 C13 167.10(18) . . . . ?
Cl3 As3 S6 C13 65.63(19) . . . . ?
S8 As4 S7 C4 -166.38(17) . . . . ?
Cl4 As4 S7 C4 -63.68(17) . . . . ?
Cl4 As4 S8 C14 104.87(17) . . . . ?
S7 As4 S8 C14 -158.14(17) . . . . ?
As1 S1 C1 C5 -58.2(4) . . . . ?
As2 S3 C2 C6 -51.0(4) . . . . ?
As3 S5 C3 C8 -52.5(4) . . . . ?
As4 S7 C4 C9 -55.3(4) . . . . ?
S1 C1 C5 C10 -49.6(6) . . . . ?
S1 C1 C5 C6 131.3(4) . . . . ?
C10 C5 C6 C7 3.4(7) . . . . ?
C1 C5 C6 C7 -177.5(4) . . . . ?
C10 C5 C6 C2 -178.7(4) . . . . ?
C1 C5 C6 C2 0.4(7) . . . . ?
S3 C2 C6 C5 -73.8(6) . . . . ?
S3 C2 C6 C7 104.1(5) . . . . ?
C5 C6 C7 C8 -1.5(8) . . . . ?
C2 C6 C7 C8 -179.6(5) . . . . ?
C6 C7 C8 C9 -1.3(8) . . . . ?
C6 C7 C8 C3 178.1(5) . . . . ?
S5 C3 C8 C9 124.3(5) . . . . ?
S5 C3 C8 C7 -55.0(6) . . . . ?
C7 C8 C9 C10 2.1(7) . . . . ?
C3 C8 C9 C10 -177.2(5) . . . . ?
C7 C8 C9 C4 178.5(4) . . . . ?
C3 C8 C9 C4 -0.8(7) . . . . ?
S7 C4 C9 C8 -73.2(5) . . . . ?
S7 C4 C9 C10 103.3(5) . . . . ?
C6 C5 C10 C9 -2.6(7) . . . . ?
C1 C5 C10 C9 178.3(4) . . . . ?
C8 C9 C10 C5 -0.2(7) . . . . ?
C4 C9 C10 C5 -176.7(4) . . . . ?
As1 S2 C11 C15 53.0(4) . . . . ?
As2 S4 C12 C17 61.7(4) . . . . ?
As3 S6 C13 C18 50.8(4) . . . . ?
As4 S8 C14 C20 53.7(4) . . . . ?
S2 C11 C15 C20 74.6(6) . . . . ?
S2 C11 C15 C16 -102.1(5) . . . . ?
C20 C15 C16 C17 -2.0(7) . . . . ?
C11 C15 C16 C17 174.9(5) . . . . ?
C15 C16 C17 C18 4.3(8) . . . . ?
C15 C16 C17 C12 -176.1(5) . . . . ?
S4 C12 C17 C16 51.3(6) . . . . ?
S4 C12 C17 C18 -129.1(5) . . . . ?
C16 C17 C18 C19 -2.3(7) . . . . ?
C12 C17 C18 C19 178.1(5) . . . . ?
C16 C17 C18 C13 179.5(5) . . . . ?
C12 C17 C18 C13 -0.1(8) . . . . ?
S6 C13 C18 C19 -102.8(5) . . . . ?
S6 C13 C18 C17 75.5(6) . . . . ?
C17 C18 C19 C20 -2.0(8) . . . . ?
C13 C18 C19 C20 176.3(5) . . . . ?
C16 C15 C20 C19 -2.3(7) . . . . ?
C11 C15 C20 C19 -179.1(5) . . . . ?
C16 C15 C20 C14 178.7(4) . . . . ?
C11 C15 C20 C14 1.9(7) . . . . ?
C18 C19 C20 C15 4.4(7) . . . . ?
C18 C19 C20 C14 -176.6(5) . . . . ?
S8 C14 C20 C15 -125.8(5) . . . . ?
S8 C14 C20 C19 55.2(6) . . . . ?
S2' As1' S1' C1' 163.24(17) . . . . ?
Cl1' As1' S1' C1' -97.64(18) . . . . ?
S1' As1' S2' C11' 172.71(17) . . . . ?
Cl1' As1' S2' C11' 70.56(18) . . . . ?
S4' As2' S3' C2' -167.96(17) . . . . ?
Cl2' As2' S3' C2' -66.14(18) . . . . ?
S3' As2' S4' C12' -158.22(19) . . . . ?
Cl2' As2' S4' C12' 103.88(19) . . . . ?
S6' As3' S5' C3' 160.32(17) . . . . ?
Cl3' As3' S5' C3' -102.14(17) . . . . ?
S5' As3' S6' C13' 167.87(18) . . . . ?
Cl3' As3' S6' C13' 65.49(18) . . . . ?
S8' As4' S7' C4' -168.38(16) . . . . ?
Cl4' As4' S7' C4' -66.62(17) . . . . ?
S7' As4' S8' C14' -160.56(16) . . . . ?
Cl4' As4' S8' C14' 102.33(16) . . . . ?
As1' S1' C1' C5' -59.9(4) . . . . ?
As2' S3' C2' C6' -51.2(4) . . . . ?
As3' S5' C3' C8' -54.6(4) . . . . ?
As4' S7' C4' C9' -51.6(4) . . . . ?
S1' C1' C5' C10' -50.7(6) . . . . ?
S1' C1' C5' C6' 129.0(4) . . . . ?
C10' C5' C6' C7' 2.7(7) . . . . ?
C1' C5' C6' C7' -177.0(4) . . . . ?
C10' C5' C6' C2' 179.4(5) . . . . ?
C1' C5' C6' C2' -0.3(7) . . . . ?
S3' C2' C6' C7' 101.7(5) . . . . ?
S3' C2' C6' C5' -75.0(5) . . . . ?
C5' C6' C7' C8' 0.8(7) . . . . ?
C2' C6' C7' C8' -176.1(5) . . . . ?
C6' C7' C8' C9' -3.7(7) . . . . ?
C6' C7' C8' C3' 177.5(4) . . . . ?
S5' C3' C8' C7' -54.4(5) . . . . ?
S5' C3' C8' C9' 126.9(4) . . . . ?
C7' C8' C9' C10' 3.0(7) . . . . ?
C3' C8' C9' C10' -178.2(4) . . . . ?
C7' C8' C9' C4' 179.2(4) . . . . ?
C3' C8' C9' C4' -2.0(7) . . . . ?
S7' C4' C9' C10' 101.8(5) . . . . ?
S7' C4' C9' C8' -74.4(5) . . . . ?
C6' C5' C10' C9' -3.4(7) . . . . ?
C1' C5' C10' C9' 176.4(5) . . . . ?
C8' C9' C10' C5' 0.5(7) . . . . ?
C4' C9' C10' C5' -175.9(4) . . . . ?
As1' S2' C11' C15' 51.4(4) . . . . ?
As2' S4' C12' C17' 54.0(4) . . . . ?
As3' S6' C13' C18' 53.1(4) . . . . ?
As4' S8' C14' C20' 58.1(4) . . . . ?
S2' C11' C15' C16' -104.7(5) . . . . ?
S2' C11' C15' C20' 74.0(5) . . . . ?
C20' C15' C16' C17' -1.4(7) . . . . ?
C11' C15' C16' C17' 177.4(5) . . . . ?
C15' C16' C17' C18' 4.2(7) . . . . ?
C15' C16' C17' C12' -176.5(5) . . . . ?
S4' C12' C17' C16' 55.4(6) . . . . ?
S4' C12' C17' C18' -125.3(5) . . . . ?
C16' C17' C18' C19' -2.9(7) . . . . ?
C12' C17' C18' C19' 177.8(4) . . . . ?
C16' C17' C18' C13' 179.9(4) . . . . ?
C12' C17' C18' C13' 0.6(7) . . . . ?
S6' C13' C18' C19' -104.3(4) . . . . ?
S6' C13' C18' C17' 73.0(5) . . . . ?
C17' C18' C19' C20' -1.2(7) . . . . ?
C13' C18' C19' C20' 176.2(4) . . . . ?
C16' C15' C20' C19' -2.7(7) . . . . ?
C11' C15' C20' C19' 178.6(4) . . . . ?
C16' C15' C20' C14' 177.4(4) . . . . ?
C11' C15' C20' C14' -1.3(7) . . . . ?
C18' C19' C20' C15' 4.1(7) . . . . ?
C18' C19' C20' C14' -176.0(4) . . . . ?
S8' C14' C20' C15' -130.0(4) . . . . ?
S8' C14' C20' C19' 50.1(5) . . . . ?
Cl1S C1S C2S Cl3S 58.1(9) . . . . ?
Cl2S C1S C2S Cl3S -65.2(8) . . . . ?
Cl1S C1S C2S Cl4S -63.8(8) . . . . ?
Cl2S C1S C2S Cl4S 172.9(4) . . . . ?
Cl6S C3S C4S Cl8S 66.0(10) . . . . ?
Cl5S C3S C4S Cl8S -66.8(12) . . . . ?
Cl6S C3S C4S Cl7S -166.9(6) . . . . ?
Cl5S C3S C4S Cl7S 60.3(11) . . . . ?

loop_
_platon_squeeze_void_nr
_platon_squeeze_void_average_x
_platon_squeeze_void_average_y
_platon_squeeze_void_average_z
_platon_squeeze_void_volume
_platon_squeeze_void_count_electrons
1 0.000 0.500 0.000 448 162
2 0.000 0.000 0.500 448 161
3 0.500 0.500 0.500 369 161
4 0.500 0.000 1.000 369 161
